data_4511158
loop_
_publ_author_name
'Su\'arez-Varela, Jos\'e'
'Moreno, Jos\'e Mar\'ia'
'Maimoun, Ikram Ben'
'Lloret, Francesc'
'Mrozinski, Jerzy'
'Kivek\"as, Raikko'
'Colacio, Enrique'

_publ_section_title
;
 Novel Bimetallic-Dicyanamide Extended Two- and Three-Dimensional Networks
 through [Cu(rac-CTH)]2+Cation Templation
;
_journal_issue 9
_journal_name_full 'Crystal Growth &amp; Design'
_journal_page_first 4102
_journal_paper_doi 10.1021/cg9003438
_journal_volume 9
_journal_year 2009
_chemical_formula_moiety
;
2(C18 H36 N7 Cu1), C16 H4 N24 O2 Fe3, 3(H2 O)
;
_chemical_formula_sum 'C52 H82 Cu2 Fe3 N38 O5'
_chemical_formula_weight 1614.19
_chemical_name_systematic
; 
 ? 
;
_space_group_IT_number 29
_symmetry_cell_setting orthorhombic
_symmetry_space_group_name_Hall 'P 2c -2ac'
_symmetry_space_group_name_H-M 'P c a 21'
_atom_sites_solution_hydrogens geom
_atom_sites_solution_primary direct
_atom_sites_solution_secondary difmap
_audit_creation_method SHELXL-97
_cell_angle_alpha 90.00
_cell_angle_beta 90.00
_cell_angle_gamma 90.00
_cell_formula_units_Z 4
_cell_length_a 29.846(17)
_cell_length_b 21.310(8)
_cell_length_c 12.090(8)
_cell_measurement_reflns_used 523
_cell_measurement_temperature 294(2)
_cell_measurement_theta_max 20.175
_cell_measurement_theta_min 2.463
_cell_volume 7689(7)
_computing_cell_refinement 'Bruker SMART'
_computing_data_collection 'Bruker SMART'
_computing_data_reduction 'Bruker SAINT'
_computing_molecular_graphics 'Bruker SHELXTL'
_computing_publication_material 'Bruker SHELXTL'
_computing_structure_refinement 'SHELXL-97 (Sheldrick, 1997)'
_computing_structure_solution 'SHELXS-97 (Sheldrick, 1990)'
_diffrn_ambient_temperature 294(2)
_diffrn_measured_fraction_theta_full 0.905
_diffrn_measured_fraction_theta_max 0.905
_diffrn_measurement_device_type 'CCD area detector'
_diffrn_measurement_method 'phi and omega scans'
_diffrn_radiation_monochromator graphite
_diffrn_radiation_source 'sealed tube'
_diffrn_radiation_type MoK\a
_diffrn_radiation_wavelength 0.71073
_diffrn_reflns_av_R_equivalents 0.1200
_diffrn_reflns_av_sigmaI/netI 0.1171
_diffrn_reflns_limit_h_max 35
_diffrn_reflns_limit_h_min -1
_diffrn_reflns_limit_k_max 1
_diffrn_reflns_limit_k_min -25
_diffrn_reflns_limit_l_max 11
_diffrn_reflns_limit_l_min -1
_diffrn_reflns_number 7812
_diffrn_reflns_theta_full 24.99
_diffrn_reflns_theta_max 24.99
_diffrn_reflns_theta_min 1.91
_diffrn_standards_decay_% <1
_exptl_absorpt_coefficient_mu 1.165
_exptl_absorpt_correction_T_max 0.8447
_exptl_absorpt_correction_T_min 0.6530
_exptl_absorpt_correction_type 'empirical (Sheldrick, 1996)'
_exptl_crystal_colour blue
_exptl_crystal_density_diffrn 1.394
_exptl_crystal_density_method 'not measured'
_exptl_crystal_description prism
_exptl_crystal_F_000 3344
_exptl_crystal_size_max 0.40
_exptl_crystal_size_mid 0.20
_exptl_crystal_size_min 0.15
_refine_diff_density_max 0.886
_refine_diff_density_min -1.539
_refine_diff_density_rms 0.152
_refine_ls_abs_structure_details 'Flack H D (1983), Acta Cryst. A39, 876-881'
_refine_ls_abs_structure_Flack 0.18(6)
_refine_ls_extinction_coef 0.00148(16)
_refine_ls_extinction_expression Fc^*^=kFc[1+0.001xFc^2^\l^3^/sin(2\q)]^-1/4^
_refine_ls_extinction_method SHELXL
_refine_ls_goodness_of_fit_ref 1.007
_refine_ls_hydrogen_treatment constr
_refine_ls_matrix_type full
_refine_ls_number_parameters 434
_refine_ls_number_reflns 7135
_refine_ls_number_restraints 11
_refine_ls_restrained_S_all 1.007
_refine_ls_R_factor_all 0.2209
_refine_ls_R_factor_gt 0.1109
_refine_ls_shift/su_max 0.013
_refine_ls_shift/su_mean 0.001
_refine_ls_structure_factor_coef Fsqd
_refine_ls_weighting_details
;
w=1/[\s^2^(Fo^2^)+(0.2000P)^2^+0.0000P] where P=(Fo^2^+2Fc^2^)/3 
;
_refine_ls_weighting_scheme calc
_refine_ls_wR_factor_gt 0.2737
_refine_ls_wR_factor_ref 0.3328
_reflns_number_gt 3412
_reflns_number_total 7135
_reflns_threshold_expression >2sigma(I)
_cod_data_source_file cg9003438_si_001.cif
_cod_data_source_block Compound_3
_cod_original_sg_symbol_H-M 'P c a 2(1)'
_cod_database_code 4511158

loop_
_symmetry_equiv_pos_as_xyz
'x, y, z'
'-x, -y, z+1/2'
'x+1/2, -y, z'
'-x+1/2, y, z+1/2'

loop_
_atom_site_label
_atom_site_type_symbol
_atom_site_fract_x
_atom_site_fract_y
_atom_site_fract_z
_atom_site_U_iso_or_equiv
_atom_site_adp_type
_atom_site_occupancy
_atom_site_calc_flag
_atom_site_refinement_flags
Cu1 Cu 0.38684(3) 0.62095(4) 0.1708 0.0557(3) Uani 1 d .
Cu2 Cu 0.63749(3) 0.93092(4) 0.14635(11) 0.0586(3) Uani 1 d .
Fe1 Fe 0.47485(4) 1.24062(5) 0.15566(15) 0.0512(3) Uani 1 d .
Fe2 Fe 0.64892(3) 1.11245(5) 0.66380(14) 0.0518(3) Uani 1 d .
Fe3 Fe 0.65784(4) 1.54653(5) 0.16011(15) 0.0569(3) Uani 1 d .
O1 O 0.66851(17) 1.2141(2) 0.6501(6) 0.0632(15) Uiso 1 d .
O2 O 0.7011(3) 1.6294(4) 0.1958(8) 0.110(3) Uiso 1 d .
O3 O 0.8001(4) 0.7460(5) 0.6036(12) 0.174(5) Uiso 1 d .
O4 O 0.7232(7) 1.6664(10) 0.426(2) 0.362(13) Uiso 1 d .
O5 O 0.3265(6) 1.2727(9) 0.1038(19) 0.267(8) Uiso 1 d .
N1 N 0.5175(3) 1.1797(4) 0.2560(8) 0.083(3) Uiso 1 d .
C2 C 0.5372(3) 1.1466(4) 0.3098(8) 0.053(2) Uiso 1 d .
N3 N 0.5565(3) 1.1049(4) 0.3702(8) 0.081(3) Uiso 1 d .
C4 C 0.5844(3) 1.1139(4) 0.4453(8) 0.053(2) Uiso 1 d .
N5 N 0.6087(2) 1.1140(3) 0.5128(7) 0.0579(19) Uiso 1 d .
N6 N 0.5304(3) 1.3025(4) 0.1207(8) 0.082(3) Uiso 1 d .
C7 C 0.5522(3) 1.3416(5) 0.0826(9) 0.069(3) Uiso 1 d .
N8 N 0.5758(3) 1.3802(4) 0.0288(9) 0.096(3) Uiso 1 d .
C9 C 0.5986(3) 1.4249(5) 0.0893(9) 0.071(3) Uiso 1 d .
N10 N 0.6179(3) 1.4654(4) 0.1211(8) 0.080(3) Uiso 1 d .
N11 N 0.4321(3) 1.3007(4) 0.0634(9) 0.093(3) Uiso 1 d .
C12 C 0.4264(4) 1.3454(6) 0.0078(11) 0.094(4) Uiso 1 d .
N13 N 0.4278(3) 1.4016(5) -0.0374(9) 0.096(3) Uiso 1 d .
C14 C 0.3999(3) 1.4103(5) -0.1171(9) 0.065(3) Uiso 1 d .
N15 N 0.3811(3) 1.4294(5) -0.1904(9) 0.095(3) Uiso 1 d .
N16 N 0.4906(3) 1.1917(4) 0.0103(8) 0.075(2) Uiso 1 d .
C17 C 0.5034(3) 1.1734(4) -0.0723(8) 0.052(2) Uiso 1 d .
N18 N 0.5126(2) 1.1516(3) -0.1767(6) 0.0455(17) Uiso 1 d .
C19 C 0.5554(3) 1.1473(4) -0.2097(9) 0.062(2) Uiso 1 d .
N20 N 0.5897(3) 1.1431(4) -0.2492(8) 0.079(2) Uiso 1 d .
N21 N 0.4214(3) 1.1756(4) 0.1927(7) 0.077(2) Uiso 1 d .
C22 C 0.4061(3) 1.1301(5) 0.2306(9) 0.072(3) Uiso 1 d .
N23 N 0.3878(3) 1.0816(4) 0.2827(9) 0.087(3) Uiso 1 d .
C24 C 0.3769(3) 1.0302(5) 0.2340(10) 0.082(3) Uiso 1 d .
N25 N 0.3666(3) 0.9836(5) 0.1916(9) 0.102(3) Uiso 1 d .
N26 N 0.4577(3) 1.2954(4) 0.3046(8) 0.076(2) Uiso 1 d .
C27 C 0.4508(3) 1.3146(4) 0.3895(8) 0.058(2) Uiso 1 d .
N28 N 0.4497(3) 1.3414(4) 0.4847(9) 0.091(3) Uiso 1 d .
C29 C 0.4129(3) 1.3692(4) 0.5183(9) 0.061(2) Uiso 1 d .
N30 N 0.3835(3) 1.3972(4) 0.5670(9) 0.089(3) Uiso 1 d .
N31 N 0.6899(3) 1.1116(4) 0.8118(8) 0.078(2) Uiso 1 d .
C32 C 0.7063(3) 1.0928(5) 0.8898(9) 0.069(3) Uiso 1 d .
N33 N 0.7250(3) 1.0650(5) 0.9714(9) 0.103(3) Uiso 1 d .
C34 C 0.7612(3) 1.0828(4) 1.0206(9) 0.062(3) Uiso 1 d .
N35 N 0.7936(2) 1.0916(4) 1.0710(7) 0.069(2) Uiso 1 d .
N36 N 0.7022(3) 1.4947(4) 0.2615(8) 0.074(2) Uiso 1 d .
C37 C 0.7349(3) 1.4871(4) 0.3083(9) 0.064(3) Uiso 1 d .
N38 N 0.7726(3) 1.4660(4) 0.3591(8) 0.078(3) Uiso 1 d .
C39 C 0.7877(4) 1.4963(5) 0.4522(10) 0.084(3) Uiso 1 d .
N40 N 0.8001(3) 1.5245(4) 0.5208(9) 0.089(3) Uiso 1 d .
N41 N 0.3461(3) 0.6680(4) 0.3058(8) 0.097(3) Uiso 1 d D
C42 C 0.3247(4) 0.6880(6) 0.3757(8) 0.101(4) Uiso 1 d D
N43 N 0.3083(4) 0.6912(7) 0.4791(11) 0.200 Uiso 1 d D
C44 C 0.2705(3) 0.7251(8) 0.4936(19) 0.200 Uiso 1 d D
N45 N 0.2343(4) 0.7347(7) 0.5230(15) 0.179(6) Uiso 1 d D
N46 N 0.6911(3) 0.9094(4) 0.0252(9) 0.093(3) Uiso 1 d .
C47 C 0.7056(4) 0.9034(6) -0.0610(12) 0.104(4) Uiso 1 d .
N48 N 0.7261(5) 0.9058(7) -0.1606(14) 0.170(6) Uiso 1 d .
C49 C 0.7240(7) 0.8514(10) -0.221(2) 0.200 Uiso 1 d .
N50 N 0.7335(5) 0.8147(8) -0.2905(16) 0.200 Uiso 1 d .
N51 N 0.4251(2) 0.6981(3) 0.1645(7) 0.0595(17) Uiso 1 d .
H51 H 0.4063 0.7314 0.1722 0.071 Uiso 1 calc R
C52 C 0.4528(3) 0.6960(4) 0.2666(8) 0.053(2) Uiso 1 d .
H52A H 0.4345 0.7028 0.3317 0.063 Uiso 1 calc R
H52B H 0.4762 0.7276 0.2643 0.063 Uiso 1 calc R
C53 C 0.4733(4) 0.6288(5) 0.2671(12) 0.094(4) Uiso 1 d .
H53A H 0.4897 0.6210 0.1992 0.113 Uiso 1 calc R
H53B H 0.4935 0.6235 0.3293 0.113 Uiso 1 calc R
N54 N 0.4336(2) 0.5844(3) 0.2766(7) 0.0562(19) Uiso 1 d .
H54 H 0.4225 0.5891 0.3462 0.067 Uiso 1 calc R
C55 C 0.4477(3) 0.5164(5) 0.2660(9) 0.071(3) Uiso 1 d .
C56 C 0.4043(4) 0.4776(5) 0.2682(11) 0.092(4) Uiso 1 d .
H56A H 0.4129 0.4338 0.2744 0.110 Uiso 1 calc R
H56B H 0.3885 0.4884 0.3356 0.110 Uiso 1 calc R
C57 C 0.3723(3) 0.4826(4) 0.1763(11) 0.083(3) Uiso 1 d D
H57 H 0.3880 0.4787 0.1054 0.099 Uiso 1 calc R
N58 N 0.3478(2) 0.5448(3) 0.1817(7) 0.067(2) Uiso 1 d D
H58 H 0.3348 0.5464 0.2498 0.080 Uiso 1 calc R
C59 C 0.3112(4) 0.5585(7) 0.1004(9) 0.149(6) Uiso 1 d D
H59A H 0.2962 0.5194 0.0829 0.179 Uiso 1 calc R
H59B H 0.2894 0.5855 0.1362 0.179 Uiso 1 calc R
C60 C 0.3251(4) 0.5889(6) -0.0058(10) 0.124(5) Uiso 1 d D
H60A H 0.2993 0.6049 -0.0457 0.149 Uiso 1 calc R
H60B H 0.3410 0.5595 -0.0528 0.149 Uiso 1 calc R
N61 N 0.3553(3) 0.6413(4) 0.0306(7) 0.068(2) Uiso 1 d .
H61 H 0.3375 0.6751 0.0445 0.082 Uiso 1 calc R
C62 C 0.3844(3) 0.6581(5) -0.0642(10) 0.073(3) Uiso 1 d .
C63 C 0.4126(3) 0.7132(4) -0.0345(8) 0.069(3) Uiso 1 d D
H63A H 0.3926 0.7473 -0.0147 0.083 Uiso 1 calc R
H63B H 0.4284 0.7262 -0.1008 0.083 Uiso 1 calc R
C64 C 0.4479(3) 0.7066(4) 0.0602(8) 0.063(3) Uiso 1 d D
H64 H 0.4663 0.6695 0.0456 0.075 Uiso 1 calc R
C65 C 0.4789(4) 0.4979(6) 0.3678(12) 0.117(5) Uiso 1 d .
H65A H 0.4865 0.4542 0.3631 0.175 Uiso 1 calc R
H65B H 0.4633 0.5057 0.4358 0.175 Uiso 1 calc R
H65C H 0.5058 0.5226 0.3658 0.175 Uiso 1 calc R
C66 C 0.4723(3) 0.5028(4) 0.1628(10) 0.065(2) Uiso 1 d .
H66A H 0.4567 0.5212 0.1014 0.098 Uiso 1 calc R
H66B H 0.4742 0.4582 0.1526 0.098 Uiso 1 calc R
H66C H 0.5019 0.5201 0.1674 0.098 Uiso 1 calc R
C67 C 0.3390(4) 0.4271(5) 0.1916(14) 0.129(5) Uiso 1 d D
H67A H 0.3556 0.3888 0.2000 0.194 Uiso 1 calc R
H67B H 0.3199 0.4242 0.1279 0.194 Uiso 1 calc R
H67C H 0.3211 0.4342 0.2564 0.194 Uiso 1 calc R
C68 C 0.4151(4) 0.6042(5) -0.1008(11) 0.097(4) Uiso 1 d .
H68A H 0.4422 0.6050 -0.0581 0.145 Uiso 1 calc R
H68B H 0.4222 0.6089 -0.1778 0.145 Uiso 1 calc R
H68C H 0.4001 0.5648 -0.0895 0.145 Uiso 1 calc R
C69 C 0.3557(5) 0.6829(7) -0.1596(15) 0.145(6) Uiso 1 d .
H69A H 0.3437 0.6482 -0.2007 0.218 Uiso 1 calc R
H69B H 0.3738 0.7083 -0.2075 0.218 Uiso 1 calc R
H69C H 0.3316 0.7077 -0.1305 0.218 Uiso 1 calc R
C70 C 0.4793(3) 0.7666(4) 0.0593(9) 0.066(3) Uiso 1 d .
H70A H 0.4616 0.8035 0.0720 0.099 Uiso 1 calc R
H70B H 0.4939 0.7698 -0.0111 0.099 Uiso 1 calc R
H70C H 0.5014 0.7627 0.1166 0.099 Uiso 1 calc R
N71 N 0.6549(2) 1.0214(4) 0.1402(9) 0.085(3) Uiso 1 d D
H71 H 0.6700 1.0264 0.0755 0.102 Uiso 1 calc R
C72 C 0.6886(4) 1.0302(6) 0.2296(11) 0.097(4) Uiso 1 d .
H72A H 0.7179 1.0193 0.2006 0.116 Uiso 1 calc R
H72B H 0.6894 1.0742 0.2496 0.116 Uiso 1 calc R
C73 C 0.6809(4) 0.9938(6) 0.3285(12) 0.106(4) Uiso 1 d .
H73A H 0.6574 1.0134 0.3719 0.127 Uiso 1 calc R
H73B H 0.7080 0.9931 0.3729 0.127 Uiso 1 calc R
N74 N 0.6677(3) 0.9288(4) 0.3003(8) 0.086(3) Uiso 1 d .
H74 H 0.6939 0.9075 0.2907 0.103 Uiso 1 calc R
C75 C 0.6427(3) 0.8939(5) 0.3911(8) 0.070(3) Uiso 1 d D
C76 C 0.6358(3) 0.8255(4) 0.3555(9) 0.069(3) Uiso 1 d .
H76A H 0.6233 0.8025 0.4175 0.083 Uiso 1 calc R
H76B H 0.6648 0.8074 0.3387 0.083 Uiso 1 calc R
C77 C 0.6047(3) 0.8160(4) 0.2540(9) 0.065(3) Uiso 1 d .
H77 H 0.5773 0.8402 0.2669 0.078 Uiso 1 calc R
N78 N 0.6244(2) 0.8380(3) 0.1514(8) 0.069(2) Uiso 1 d .
H78 H 0.6506 0.8170 0.1407 0.083 Uiso 1 calc R
C79 C 0.5961(3) 0.8292(4) 0.0518(8) 0.058(2) Uiso 1 d .
H79A H 0.5814 0.7887 0.0561 0.070 Uiso 1 calc R
H79B H 0.6151 0.8290 -0.0133 0.070 Uiso 1 calc R
C80 C 0.5609(3) 0.8799(4) 0.0393(9) 0.067(3) Uiso 1 d .
H80A H 0.5449 0.8751 -0.0299 0.080 Uiso 1 calc R
H80B H 0.5396 0.8782 0.0997 0.080 Uiso 1 calc R
N81 N 0.5858(2) 0.9395(3) 0.0410(7) 0.0534(18) Uiso 1 d .
H81 H 0.5990 0.9414 -0.0268 0.064 Uiso 1 calc R
C82 C 0.5567(3) 0.9985(4) 0.0458(7) 0.058(2) Uiso 1 d D
C83 C 0.5880(3) 1.0560(5) 0.0455(10) 0.077(3) Uiso 1 d .
H83A H 0.6058 1.0535 -0.0214 0.092 Uiso 1 calc R
H83B H 0.5691 1.0928 0.0382 0.092 Uiso 1 calc R
C84 C 0.6203(3) 1.0689(4) 0.1404(11) 0.081(3) Uiso 1 d D
H84 H 0.6033 1.0641 0.2094 0.097 Uiso 1 calc R
C85 C 0.5986(4) 0.9272(6) 0.4190(13) 0.119(5) Uiso 1 d .
H85A H 0.5879 0.9126 0.4893 0.178 Uiso 1 calc R
H85B H 0.5768 0.9180 0.3629 0.178 Uiso 1 calc R
H85C H 0.6036 0.9716 0.4223 0.178 Uiso 1 calc R
C86 C 0.6736(3) 0.8909(6) 0.4889(9) 0.098(4) Uiso 1 d D
H86A H 0.6804 0.9327 0.5133 0.146 Uiso 1 calc R
H86B H 0.7008 0.8698 0.4682 0.146 Uiso 1 calc R
H86C H 0.6593 0.8682 0.5477 0.146 Uiso 1 calc R
C87 C 0.5915(3) 0.7433(4) 0.2518(10) 0.079(3) Uiso 1 d .
H87A H 0.6140 0.7202 0.2121 0.119 Uiso 1 calc R
H87B H 0.5631 0.7383 0.2157 0.119 Uiso 1 calc R
H87C H 0.5896 0.7278 0.3262 0.119 Uiso 1 calc R
C88 C 0.5255(4) 1.0013(6) -0.0557(11) 0.102(4) Uiso 1 d .
H88A H 0.5164 0.9596 -0.0754 0.152 Uiso 1 calc R
H88B H 0.5412 1.0200 -0.1167 0.152 Uiso 1 calc R
H88C H 0.4996 1.0260 -0.0383 0.152 Uiso 1 calc R
C89 C 0.5280(3) 0.9982(4) 0.1449(8) 0.076(3) Uiso 1 d D
H89A H 0.5045 1.0286 0.1364 0.115 Uiso 1 calc R
H89B H 0.5457 1.0085 0.2087 0.115 Uiso 1 calc R
H89C H 0.5151 0.9573 0.1543 0.115 Uiso 1 calc R
C90 C 0.6351(4) 1.1365(5) 0.1336(11) 0.094(3) Uiso 1 d .
H90A H 0.6611 1.1396 0.0871 0.141 Uiso 1 calc R
H90B H 0.6423 1.1515 0.2064 0.141 Uiso 1 calc R
H90C H 0.6114 1.1615 0.1031 0.141 Uiso 1 calc R

loop_
_atom_site_aniso_label
_atom_site_aniso_U_11
_atom_site_aniso_U_22
_atom_site_aniso_U_33
_atom_site_aniso_U_23
_atom_site_aniso_U_13
_atom_site_aniso_U_12
Cu1 0.0649(5) 0.0505(5) 0.0517(6) -0.0042(6) 0.0054(7) -0.0053(5)
Cu2 0.0749(6) 0.0473(4) 0.0536(7) -0.0016(7) 0.0023(7) -0.0100(5)
Fe1 0.0657(6) 0.0438(5) 0.0439(6) -0.0027(8) 0.0038(9) 0.0020(5)
Fe2 0.0581(6) 0.0519(5) 0.0452(7) 0.0052(8) 0.0005(8) 0.0050(5)
Fe3 0.0713(6) 0.0475(5) 0.0521(7) -0.0035(9) -0.0026(9) 0.0068(5)

loop_
_atom_type_symbol
_atom_type_description
_atom_type_scat_dispersion_real
_atom_type_scat_dispersion_imag
_atom_type_scat_source
C C 0.0033 0.0016 'International Tables Vol C Tables 4.2.6.8 and 6.1.1.4'
H H 0.0000 0.0000 'International Tables Vol C Tables 4.2.6.8 and 6.1.1.4'
N N 0.0061 0.0033 'International Tables Vol C Tables 4.2.6.8 and 6.1.1.4'
O O 0.0106 0.0060 'International Tables Vol C Tables 4.2.6.8 and 6.1.1.4'
Fe Fe 0.3463 0.8444 'International Tables Vol C Tables 4.2.6.8 and 6.1.1.4'
Cu Cu 0.3201 1.2651 'International Tables Vol C Tables 4.2.6.8 and 6.1.1.4'

loop_
_geom_angle_atom_site_label_1
_geom_angle_atom_site_label_2
_geom_angle_atom_site_label_3
_geom_angle
_geom_angle_site_symmetry_1
_geom_angle_site_symmetry_3
N61 Cu1 N58 87.6(3) . .
N61 Cu1 N51 93.3(3) . .
N58 Cu1 N51 178.2(3) . .
N61 Cu1 N54 159.9(3) . .
N58 Cu1 N54 92.7(3) . .
N51 Cu1 N54 87.0(3) . .
N61 Cu1 N41 105.2(3) . .
N58 Cu1 N41 89.9(3) . .
N51 Cu1 N41 88.3(3) . .
N54 Cu1 N41 94.8(3) . .
N71 Cu2 N81 95.1(3) . .
N71 Cu2 N78 176.1(3) . .
N81 Cu2 N78 87.7(3) . .
N71 Cu2 N74 86.6(4) . .
N81 Cu2 N74 155.1(3) . .
N78 Cu2 N74 92.1(4) . .
N71 Cu2 N46 89.3(4) . .
N81 Cu2 N46 98.9(3) . .
N78 Cu2 N46 87.5(3) . .
N74 Cu2 N46 106.0(4) . .
N16 Fe1 N11 89.6(4) . .
N16 Fe1 N21 91.1(3) . .
N11 Fe1 N21 93.0(3) . .
N16 Fe1 N6 88.2(3) . .
N11 Fe1 N6 89.4(3) . .
N21 Fe1 N6 177.5(3) . .
N16 Fe1 N1 92.3(3) . .
N11 Fe1 N1 177.9(4) . .
N21 Fe1 N1 86.2(3) . .
N6 Fe1 N1 91.4(3) . .
N16 Fe1 N26 177.7(3) . .
N11 Fe1 N26 88.3(4) . .
N21 Fe1 N26 90.0(3) . .
N6 Fe1 N26 90.8(3) . .
N1 Fe1 N26 89.8(3) . .
N35 Fe2 N25 93.4(3) 4_654 2_675
N35 Fe2 N20 174.1(3) 4_654 1_556
N25 Fe2 N20 92.1(3) 2_675 1_556
N35 Fe2 N31 88.8(3) 4_654 .
N25 Fe2 N31 89.1(4) 2_675 .
N20 Fe2 N31 93.6(3) 1_556 .
N35 Fe2 N5 90.3(3) 4_654 .
N25 Fe2 N5 91.5(3) 2_675 .
N20 Fe2 N5 87.3(3) 1_556 .
N31 Fe2 N5 178.9(3) . .
N35 Fe2 O1 87.3(3) 4_654 .
N25 Fe2 O1 174.6(4) 2_675 .
N20 Fe2 O1 87.5(3) 1_556 .
N31 Fe2 O1 85.5(3) . .
N5 Fe2 O1 93.8(3) . .
N30 Fe3 N36 175.8(4) 2_684 .
N30 Fe3 N10 90.9(3) 2_684 .
N36 Fe3 N10 93.1(3) . .
N30 Fe3 N40 92.8(4) 2_684 4_654
N36 Fe3 N40 88.5(4) . 4_654
N10 Fe3 N40 88.6(3) . 4_654
N30 Fe3 N15 89.8(4) 2_684 2_685
N36 Fe3 N15 88.7(4) . 2_685
N10 Fe3 N15 94.2(3) . 2_685
N40 Fe3 N15 176.1(4) 4_654 2_685
N30 Fe3 O2 89.5(3) 2_684 .
N36 Fe3 O2 86.5(3) . .
N10 Fe3 O2 177.8(3) . .
N40 Fe3 O2 89.3(3) 4_654 .
N15 Fe3 O2 87.9(3) 2_685 .
C2 N1 Fe1 175.9(8) . .
N1 C2 N3 174.2(10) . .
C4 N3 C2 127.2(9) . .
N5 C4 N3 171.1(10) . .
C4 N5 Fe2 171.6(7) . .
C7 N6 Fe1 162.2(8) . .
N6 C7 N8 172.3(12) . .
C7 N8 C9 116.9(11) . .
N10 C9 N8 168.2(12) . .
C9 N10 Fe3 172.3(9) . .
C12 N11 Fe1 151.0(9) . .
N11 C12 N13 165.2(13) . .
C14 N13 C12 114.9(10) . .
N15 C14 N13 164.7(11) . .
C14 N15 Fe3 172.1(9) . 2_684
C17 N16 Fe1 168.9(8) . .
N16 C17 N18 171.7(9) . .
C19 N18 C17 119.1(7) . .
N20 C19 N18 172.4(11) . .
C19 N20 Fe2 165.7(8) . 1_554
C22 N21 Fe1 154.7(8) . .
N21 C22 N23 174.3(12) . .
C24 N23 C22 123.3(11) . .
N25 C24 N23 178.7(13) . .
C24 N25 Fe2 162.3(10) . 2_674
C27 N26 Fe1 168.8(8) . .
N26 C27 N28 169.7(11) . .
C27 N28 C29 119.9(10) . .
N30 C29 N28 167.9(11) . .
C29 N30 Fe3 170.4(8) . 2_685
C32 N31 Fe2 158.7(8) . .
N31 C32 N33 172.8(12) . .
C32 N33 C34 125.9(10) . .
N35 C34 N33 171.7(11) . .
C34 N35 Fe2 177.0(7) . 4_655
C37 N36 Fe3 153.8(8) . .
N36 C37 N38 168.7(10) . .
C37 N38 C39 119.2(9) . .
N40 C39 N38 174.3(13) . .
C39 N40 Fe3 156.2(9) . 4_655
C42 N41 Cu1 175.7(10) . .
N41 C42 N43 155.5(13) . .
C42 N43 C44 116.8(15) . .
N45 C44 N43 156(2) . .
C47 N46 Cu2 154.8(10) . .
N46 C47 N48 170.3(15) . .
C47 N48 C49 114.9(16) . .
N50 C49 N48 158(2) . .
C64 N51 C52 117.8(6) . .
C64 N51 Cu1 113.9(6) . .
C52 N51 Cu1 105.1(5) . .
C64 N51 H51 106.4 . .
C52 N51 H51 106.4 . .
Cu1 N51 H51 106.4 . .
N51 C52 C53 104.5(8) . .
N51 C52 H52A 110.9 . .
C53 C52 H52A 110.9 . .
N51 C52 H52B 110.9 . .
C53 C52 H52B 110.9 . .
H52A C52 H52B 108.9 . .
N54 C53 C52 105.5(8) . .
N54 C53 H53A 110.6 . .
C52 C53 H53A 110.6 . .
N54 C53 H53B 110.6 . .
C52 C53 H53B 110.6 . .
H53A C53 H53B 108.8 . .
C55 N54 C53 111.8(7) . .
C55 N54 Cu1 120.1(6) . .
C53 N54 Cu1 104.3(6) . .
C55 N54 H54 106.6 . .
C53 N54 H54 106.6 . .
Cu1 N54 H54 106.6 . .
C66 C55 N54 113.5(8) . .
C66 C55 C56 109.1(9) . .
N54 C55 C56 106.2(8) . .
C66 C55 C65 108.3(8) . .
N54 C55 C65 109.5(9) . .
C56 C55 C65 110.2(9) . .
C57 C56 C55 119.7(10) . .
C57 C56 H56A 107.4 . .
C55 C56 H56A 107.4 . .
C57 C56 H56B 107.4 . .
C55 C56 H56B 107.4 . .
H56A C56 H56B 106.9 . .
C56 C57 N58 110.2(9) . .
C56 C57 C67 105.6(10) . .
N58 C57 C67 110.6(7) . .
C56 C57 H57 110.1 . .
N58 C57 H57 110.1 . .
C67 C57 H57 110.1 . .
C59 N58 C57 119.6(9) . .
C59 N58 Cu1 102.9(7) . .
C57 N58 Cu1 115.2(5) . .
C59 N58 H58 106.1 . .
C57 N58 H58 106.1 . .
Cu1 N58 H58 106.1 . .
C60 C59 N58 116.5(10) . .
C60 C59 H59A 108.2 . .
N58 C59 H59A 108.2 . .
C60 C59 H59B 108.2 . .
N58 C59 H59B 108.2 . .
H59A C59 H59B 107.3 . .
C59 C60 N61 103.7(10) . .
C59 C60 H60A 111.0 . .
N61 C60 H60A 111.0 . .
C59 C60 H60B 111.0 . .
N61 C60 H60B 111.0 . .
H60A C60 H60B 109.0 . .
C62 N61 C60 107.7(8) . .
C62 N61 Cu1 115.8(6) . .
C60 N61 Cu1 111.8(7) . .
C62 N61 H61 107.0 . .
C60 N61 H61 107.0 . .
Cu1 N61 H61 107.0 . .
N61 C62 C63 109.6(9) . .
N61 C62 C69 109.8(9) . .
C63 C62 C69 103.0(9) . .
N61 C62 C68 113.1(9) . .
C63 C62 C68 108.8(8) . .
C69 C62 C68 112.0(11) . .
C62 C63 C64 119.2(8) . .
C62 C63 H63A 107.5 . .
C64 C63 H63A 107.5 . .
C62 C63 H63B 107.5 . .
C64 C63 H63B 107.5 . .
H63A C63 H63B 107.0 . .
N51 C64 C63 109.4(7) . .
N51 C64 C70 112.7(7) . .
C63 C64 C70 108.8(7) . .
N51 C64 H64 108.6 . .
C63 C64 H64 108.6 . .
C70 C64 H64 108.6 . .
C55 C65 H65A 109.5 . .
C55 C65 H65B 109.5 . .
H65A C65 H65B 109.5 . .
C55 C65 H65C 109.5 . .
H65A C65 H65C 109.5 . .
H65B C65 H65C 109.5 . .
C55 C66 H66A 109.5 . .
C55 C66 H66B 109.5 . .
H66A C66 H66B 109.5 . .
C55 C66 H66C 109.5 . .
H66A C66 H66C 109.5 . .
H66B C66 H66C 109.5 . .
C57 C67 H67A 109.5 . .
C57 C67 H67B 109.5 . .
H67A C67 H67B 109.5 . .
C57 C67 H67C 109.5 . .
H67A C67 H67C 109.5 . .
H67B C67 H67C 109.5 . .
C62 C68 H68A 109.5 . .
C62 C68 H68B 109.5 . .
H68A C68 H68B 109.5 . .
C62 C68 H68C 109.5 . .
H68A C68 H68C 109.5 . .
H68B C68 H68C 109.5 . .
C62 C69 H69A 109.5 . .
C62 C69 H69B 109.5 . .
H69A C69 H69B 109.5 . .
C62 C69 H69C 109.5 . .
H69A C69 H69C 109.5 . .
H69B C69 H69C 109.5 . .
C64 C70 H70A 109.5 . .
C64 C70 H70B 109.5 . .
H70A C70 H70B 109.5 . .
C64 C70 H70C 109.5 . .
H70A C70 H70C 109.5 . .
H70B C70 H70C 109.5 . .
C84 N71 C72 113.3(9) . .
C84 N71 Cu2 119.3(6) . .
C72 N71 Cu2 105.7(7) . .
C84 N71 H71 105.9 . .
C72 N71 H71 105.9 . .
Cu2 N71 H71 105.9 . .
C73 C72 N71 115.2(10) . .
C73 C72 H72A 108.5 . .
N71 C72 H72A 108.5 . .
C73 C72 H72B 108.5 . .
N71 C72 H72B 108.5 . .
H72A C72 H72B 107.5 . .
C72 C73 N74 110.7(11) . .
C72 C73 H73A 109.5 . .
N74 C73 H73A 109.5 . .
C72 C73 H73B 109.5 . .
N74 C73 H73B 109.5 . .
H73A C73 H73B 108.1 . .
C73 N74 C75 115.0(9) . .
C73 N74 Cu2 107.6(7) . .
C75 N74 Cu2 116.5(6) . .
C73 N74 H74 105.6 . .
C75 N74 H74 105.6 . .
Cu2 N74 H74 105.6 . .
C86 C75 N74 106.8(8) . .
C86 C75 C85 111.9(9) . .
N74 C75 C85 110.7(9) . .
C86 C75 C76 105.3(8) . .
N74 C75 C76 109.2(8) . .
C85 C75 C76 112.6(9) . .
C75 C76 C77 115.3(8) . .
C75 C76 H76A 108.4 . .
C77 C76 H76A 108.4 . .
C75 C76 H76B 108.4 . .
C77 C76 H76B 108.4 . .
H76A C76 H76B 107.5 . .
N78 C77 C76 113.2(8) . .
N78 C77 C87 113.4(8) . .
C76 C77 C87 106.7(8) . .
N78 C77 H77 107.8 . .
C76 C77 H77 107.8 . .
C87 C77 H77 107.8 . .
C77 N78 C79 115.1(7) . .
C77 N78 Cu2 114.9(6) . .
C79 N78 Cu2 102.1(5) . .
C77 N78 H78 108.1 . .
C79 N78 H78 108.1 . .
Cu2 N78 H78 108.1 . .
N78 C79 C80 112.6(8) . .
N78 C79 H79A 109.1 . .
C80 C79 H79A 109.1 . .
N78 C79 H79B 109.1 . .
C80 C79 H79B 109.1 . .
H79A C79 H79B 107.8 . .
N81 C80 C79 105.4(7) . .
N81 C80 H80A 110.7 . .
C79 C80 H80A 110.7 . .
N81 C80 H80B 110.7 . .
C79 C80 H80B 110.7 . .
H80A C80 H80B 108.8 . .
C80 N81 C82 115.1(6) . .
C80 N81 Cu2 108.5(5) . .
C82 N81 Cu2 119.2(5) . .
C80 N81 H81 104.1 . .
C82 N81 H81 104.1 . .
Cu2 N81 H81 104.1 . .
C89 C82 N81 110.9(7) . .
C89 C82 C83 110.9(8) . .
N81 C82 C83 108.1(7) . .
C89 C82 C88 107.3(7) . .
N81 C82 C88 110.1(8) . .
C83 C82 C88 109.5(8) . .
C84 C83 C82 121.7(9) . .
C84 C83 H83A 106.9 . .
C82 C83 H83A 106.9 . .
C84 C83 H83B 106.9 . .
C82 C83 H83B 106.9 . .
H83A C83 H83B 106.7 . .
N71 C84 C90 117.2(8) . .
N71 C84 C83 109.0(9) . .
C90 C84 C83 108.5(9) . .
N71 C84 H84 107.3 . .
C90 C84 H84 107.3 . .
C83 C84 H84 107.3 . .
C75 C85 H85A 109.5 . .
C75 C85 H85B 109.5 . .
H85A C85 H85B 109.5 . .
C75 C85 H85C 109.5 . .
H85A C85 H85C 109.5 . .
H85B C85 H85C 109.5 . .
C75 C86 H86A 109.5 . .
C75 C86 H86B 109.5 . .
H86A C86 H86B 109.5 . .
C75 C86 H86C 109.5 . .
H86A C86 H86C 109.5 . .
H86B C86 H86C 109.5 . .
C77 C87 H87A 109.5 . .
C77 C87 H87B 109.5 . .
H87A C87 H87B 109.5 . .
C77 C87 H87C 109.5 . .
H87A C87 H87C 109.5 . .
H87B C87 H87C 109.5 . .
C82 C88 H88A 109.5 . .
C82 C88 H88B 109.5 . .
H88A C88 H88B 109.5 . .
C82 C88 H88C 109.5 . .
H88A C88 H88C 109.5 . .
H88B C88 H88C 109.5 . .
C82 C89 H89A 109.5 . .
C82 C89 H89B 109.5 . .
H89A C89 H89B 109.5 . .
C82 C89 H89C 109.5 . .
H89A C89 H89C 109.5 . .
H89B C89 H89C 109.5 . .
C84 C90 H90A 109.5 . .
C84 C90 H90B 109.5 . .
H90A C90 H90B 109.5 . .
C84 C90 H90C 109.5 . .
H90A C90 H90C 109.5 . .
H90B C90 H90C 109.5 . .

loop_
_geom_bond_atom_site_label_1
_geom_bond_atom_site_label_2
_geom_bond_distance
_geom_bond_site_symmetry_2
Cu1 N61 1.987(9) .
Cu1 N58 2.003(7) .
Cu1 N51 2.004(6) .
Cu1 N54 2.047(7) .
Cu1 N41 2.268(9) .
Cu2 N71 1.999(8) .
Cu2 N81 2.009(7) .
Cu2 N78 2.020(7) .
Cu2 N74 2.070(10) .
Cu2 N46 2.216(10) .
Fe1 N16 2.096(9) .
Fe1 N11 2.123(10) .
Fe1 N21 2.160(8) .
Fe1 N6 2.160(8) .
Fe1 N1 2.184(9) .
Fe1 N26 2.206(9) .
Fe2 N35 2.097(8) 4_654
Fe2 N25 2.124(10) 2_675
Fe2 N20 2.159(9) 1_556
Fe2 N31 2.167(9) .
Fe2 N5 2.184(8) .
Fe2 O1 2.250(5) .
Fe3 N30 2.056(10) 2_684
Fe3 N36 2.116(9) .
Fe3 N10 2.152(8) .
Fe3 N40 2.152(10) 4_654
Fe3 N15 2.210(11) 2_685
Fe3 O2 2.230(8) .
N1 C2 1.127(12) .
C2 N3 1.286(12) .
N3 C4 1.248(13) .
C4 N5 1.093(12) .
N6 C7 1.153(13) .
C7 N8 1.263(13) .
N8 C9 1.380(14) .
C9 N10 1.107(13) .
N11 C12 1.179(15) .
C12 N13 1.316(15) .
N13 C14 1.288(14) .
C14 N15 1.124(14) .
N15 Fe3 2.210(11) 2_684
N16 C17 1.139(13) .
C17 N18 1.372(12) .
N18 C19 1.342(11) .
C19 N20 1.133(12) .
N20 Fe2 2.159(9) 1_554
N21 C22 1.167(12) .
C22 N23 1.326(14) .
N23 C24 1.286(14) .
C24 N25 1.161(14) .
N25 Fe2 2.124(10) 2_674
N26 C27 1.124(13) .
C27 N28 1.285(14) .
N28 C29 1.312(13) .
C29 N30 1.215(13) .
N30 Fe3 2.056(10) 2_685
N31 C32 1.135(14) .
C32 N33 1.280(15) .
N33 C34 1.290(13) .
C34 N35 1.159(12) .
N35 Fe2 2.097(8) 4_655
N36 C37 1.141(12) .
C37 N38 1.356(13) .
N38 C39 1.373(15) .
C39 N40 1.089(15) .
N40 Fe3 2.152(10) 4_655
N41 C42 1.143(13) .
C42 N43 1.344(14) .
N43 C44 1.352(15) .
C44 N45 1.157(15) .
N46 C47 1.135(17) .
C47 N48 1.35(2) .
N48 C49 1.37(3) .
C49 N50 1.18(3) .
N51 C64 1.444(12) .
N51 C52 1.487(12) .
N51 H51 0.9100 .
C52 C53 1.556(13) .
C52 H52A 0.9700 .
C52 H52B 0.9700 .
C53 N54 1.520(13) .
C53 H53A 0.9700 .
C53 H53B 0.9700 .
N54 C55 1.514(12) .
N54 H54 0.9100 .
C55 C66 1.475(15) .
C55 C56 1.538(14) .
C55 C65 1.593(17) .
C56 C57 1.471(17) .
C56 H56A 0.9700 .
C56 H56B 0.9700 .
C57 N58 1.514(11) .
C57 C67 1.554(13) .
C57 H57 0.9800 .
N58 C59 1.498(13) .
N58 H58 0.9100 .
C59 C60 1.497(15) .
C59 H59A 0.9700 .
C59 H59B 0.9700 .
C60 N61 1.502(15) .
C60 H60A 0.9700 .
C60 H60B 0.9700 .
N61 C62 1.482(14) .
N61 H61 0.9100 .
C62 C63 1.489(14) .
C62 C69 1.53(2) .
C62 C68 1.536(15) .
C63 C64 1.563(12) .
C63 H63A 0.9700 .
C63 H63B 0.9700 .
C64 C70 1.583(13) .
C64 H64 0.9800 .
C65 H65A 0.9600 .
C65 H65B 0.9600 .
C65 H65C 0.9600 .
C66 H66A 0.9600 .
C66 H66B 0.9600 .
C66 H66C 0.9600 .
C67 H67A 0.9600 .
C67 H67B 0.9600 .
C67 H67C 0.9600 .
C68 H68A 0.9600 .
C68 H68B 0.9600 .
C68 H68C 0.9600 .
C69 H69A 0.9600 .
C69 H69B 0.9600 .
C69 H69C 0.9600 .
C70 H70A 0.9600 .
C70 H70B 0.9600 .
C70 H70C 0.9600 .
N71 C84 1.447(11) .
N71 C72 1.489(15) .
N71 H71 0.9100 .
C72 C73 1.443(18) .
C72 H72A 0.9700 .
C72 H72B 0.9700 .
C73 N74 1.480(15) .
C73 H73A 0.9700 .
C73 H73B 0.9700 .
N74 C75 1.521(13) .
N74 H74 0.9100 .
C75 C86 1.499(13) .
C75 C85 1.532(16) .
C75 C76 1.534(14) .
C76 C77 1.550(15) .
C76 H76A 0.9700 .
C76 H76B 0.9700 .
C77 N78 1.450(13) .
C77 C87 1.600(13) .
C77 H77 0.9800 .
N78 C79 1.482(13) .
N78 H78 0.9100 .
C79 C80 1.514(12) .
C79 H79A 0.9700 .
C79 H79B 0.9700 .
C80 N81 1.472(11) .
C80 H80A 0.9700 .
C80 H80B 0.9700 .
N81 C82 1.529(11) .
N81 H81 0.9100 .
C82 C89 1.473(12) .
C82 C83 1.540(13) .
C82 C88 1.542(15) .
C83 C84 1.523(16) .
C83 H83A 0.9700 .
C83 H83B 0.9700 .
C84 C90 1.511(14) .
C84 H84 0.9800 .
C85 H85A 0.9600 .
C85 H85B 0.9600 .
C85 H85C 0.9600 .
C86 H86A 0.9600 .
C86 H86B 0.9600 .
C86 H86C 0.9600 .
C87 H87A 0.9600 .
C87 H87B 0.9600 .
C87 H87C 0.9600 .
C88 H88A 0.9600 .
C88 H88B 0.9600 .
C88 H88C 0.9600 .
C89 H89A 0.9600 .
C89 H89B 0.9600 .
C89 H89C 0.9600 .
C90 H90A 0.9600 .
C90 H90B 0.9600 .
C90 H90C 0.9600 .
